data_2015665
loop_
_publ_author_name
'Lah, Nina'
'Leban, Ivan'

_publ_section_title
;
 A dimeric cobalt(II)--suberate complex with 3-aminopyridine
;
_journal_coeditor_code SK3064
_journal_issue 11
_journal_name_full 'Acta Crystallographica Section C'
_journal_page_first m550
_journal_page_last m552
_journal_paper_doi 10.1107/S0108270106040935
_journal_volume 62
_journal_year 2006
_chemical_formula_iupac '[Co2 (C5 H6 N2)4 (C H4 O)2 Cl2 (C8 H12 O4)]'
_chemical_formula_moiety 'C30 H44 Cl2 Co2 N8 O6'
_chemical_formula_sum 'C30 H44 Cl2 Co2 N8 O6'
_chemical_formula_weight 801.49
_chemical_name_systematic
;
 tetrakis(3-aminopyridine)dichloro-bis(methanol)-\m2-suberato-dicobalt(II)
;
_space_group_IT_number 2
_symmetry_cell_setting triclinic
_symmetry_space_group_name_Hall '-P 1'
_symmetry_space_group_name_H-M 'P -1'
_atom_sites_solution_hydrogens geom
_atom_sites_solution_primary direct
_atom_sites_solution_secondary difmap
_audit_creation_method SHELXL-97
_cell_angle_alpha 104.5050(10)
_cell_angle_beta 106.0520(10)
_cell_angle_gamma 95.8880(10)
_cell_formula_units_Z 1
_cell_length_a 7.3955(2)
_cell_length_b 11.2390(3)
_cell_length_c 11.7463(3)
_cell_measurement_reflns_used 3157
_cell_measurement_temperature 150.0(10)
_cell_measurement_theta_max 26.37
_cell_measurement_theta_min 1.00
_cell_volume 892.73(4)
_computing_cell_refinement 'DENZO and SCALEPACK (Otwinowski & Minor, 1997)'
_computing_data_collection 'Collect (Nonius, 1998)'
_computing_data_reduction 'DENZO AND SCALEPACK'
_computing_molecular_graphics 'ORTEP-3 for Windows (Farrugia,1997)'
_computing_publication_material 'SHELXL97 and PLATON (Spek, 2003)'
_computing_structure_refinement 'SHELXL97 (Sheldrick, 1997)'
_computing_structure_solution 'SHELXS97 (Sheldrick, 1997)'
_diffrn_ambient_temperature 150.0(10)
_diffrn_measured_fraction_theta_full 0.990
_diffrn_measured_fraction_theta_max 0.990
_diffrn_measurement_device_type 'Nonius KappaCCD'
_diffrn_measurement_method '\w scans at \k=55\%'
_diffrn_radiation_monochromator graphite
_diffrn_radiation_source 'fine-focus sealed tube'
_diffrn_radiation_type MoK\a
_diffrn_radiation_wavelength 0.71069
_diffrn_reflns_av_R_equivalents 0.0184
_diffrn_reflns_av_sigmaI/netI 0.0344
_diffrn_reflns_limit_h_max 9
_diffrn_reflns_limit_h_min -9
_diffrn_reflns_limit_k_max 14
_diffrn_reflns_limit_k_min -13
_diffrn_reflns_limit_l_max 14
_diffrn_reflns_limit_l_min -14
_diffrn_reflns_number 6468
_diffrn_reflns_theta_full 26.33
_diffrn_reflns_theta_max 26.33
_diffrn_reflns_theta_min 3.49
_exptl_absorpt_coefficient_mu 1.131
_exptl_absorpt_correction_type none
_exptl_crystal_colour violet
_exptl_crystal_density_diffrn 1.491
_exptl_crystal_density_method 'not measured'
_exptl_crystal_description prism
_exptl_crystal_F_000 416
_exptl_crystal_size_max 0.12
_exptl_crystal_size_mid 0.12
_exptl_crystal_size_min 0.10
_refine_diff_density_max 0.812
_refine_diff_density_min -0.319
_refine_ls_extinction_method none
_refine_ls_goodness_of_fit_ref 1.068
_refine_ls_hydrogen_treatment mixed
_refine_ls_matrix_type full
_refine_ls_number_parameters 238
_refine_ls_number_reflns 3599
_refine_ls_number_restraints 0
_refine_ls_restrained_S_all 1.068
_refine_ls_R_factor_all 0.0378
_refine_ls_R_factor_gt 0.0308
_refine_ls_shift/su_max 0.005
_refine_ls_shift/su_mean 0.000
_refine_ls_structure_factor_coef Fsqd
_refine_ls_weighting_details 'calc w=1/[\s^2^(Fo^2^)+(0.0222P)^2^+0.7104P] where P=(Fo^2^+2Fc^2^)/3'
_refine_ls_weighting_scheme calc
_refine_ls_wR_factor_gt 0.0694
_refine_ls_wR_factor_ref 0.0724
_reflns_number_gt 3185
_reflns_number_total 3599
_reflns_threshold_expression I>2\s(I)
_cod_data_source_file sk3064.cif
_cod_data_source_block I
_cod_original_sg_symbol_H-M P-1
_cod_database_code 2015665
_cod_database_fobs_code 2015665

loop_
_symmetry_equiv_pos_as_xyz
'x, y, z'
'-x, -y, -z'

loop_
_atom_site_type_symbol
_atom_site_label
_atom_site_fract_x
_atom_site_fract_y
_atom_site_fract_z
_atom_site_U_iso_or_equiv
_atom_site_adp_type
_atom_site_calc_flag
_atom_site_refinement_flags
_atom_site_occupancy
Co Co1 0.83083(4) 0.36023(2) 0.26676(2) 0.01840(9) Uani d . 1
Cl Cl1 1.09870(7) 0.48057(5) 0.24732(4) 0.02239(12) Uani d . 1
O O1 0.92758(19) 0.32824(13) 0.44642(12) 0.0217(3) Uani d . 1
O O2 0.6284(2) 0.26129(13) 0.33218(13) 0.0246(3) Uani d . 1
C C1 0.7627(3) 0.26816(18) 0.42889(18) 0.0210(4) Uani d . 1
C C2 0.7289(3) 0.2055(2) 0.5226(2) 0.0262(5) Uani d . 1
H H2A 0.6108 0.1445 0.4846 0.031 Uiso calc R 1
H H2B 0.7131 0.2678 0.5913 0.031 Uiso calc R 1
C C3 0.8914(4) 0.1401(2) 0.5725(2) 0.0347(5) Uani d . 1
H H3A 1.0099 0.2009 0.6086 0.042 Uiso calc R 1
H H3B 0.8665 0.1097 0.6381 0.042 Uiso calc R 1
C C4 0.9180(4) 0.0319(2) 0.4762(2) 0.0348(5) Uani d . 1
H H4A 0.9394 0.0620 0.4096 0.042 Uiso calc R 1
H H4B 0.8005 -0.0297 0.4416 0.042 Uiso calc R 1
N N11 0.6291(2) 0.34125(15) 0.09381(15) 0.0220(4) Uani d . 1
C C12 0.4518(3) 0.36211(18) 0.0832(2) 0.0242(4) Uani d . 1
H H12 0.4129 0.3792 0.1535 0.029 Uiso calc R 1
C C13 0.3210(3) 0.35911(19) -0.0311(2) 0.0281(5) Uani d . 1
C C14 0.3824(3) 0.3329(2) -0.1349(2) 0.0328(5) Uani d . 1
H H14 0.3005 0.3310 -0.2115 0.039 Uiso calc R 1
C C15 0.5631(3) 0.3099(2) -0.1240(2) 0.0328(5) Uani d . 1
H H15 0.6048 0.2914 -0.1932 0.039 Uiso calc R 1
C C16 0.6838(3) 0.3144(2) -0.00876(19) 0.0274(5) Uani d . 1
H H16 0.8067 0.2983 -0.0019 0.033 Uiso calc R 1
N N12 0.1381(3) 0.37748(19) -0.0389(2) 0.0345(5) Uani d . 1
N N21 0.9065(2) 0.18399(15) 0.19406(15) 0.0206(4) Uani d . 1
C C22 1.0871(3) 0.16606(19) 0.22372(19) 0.0231(4) Uani d . 1
H H22 1.1840 0.2353 0.2676 0.028 Uiso calc R 1
C C23 1.1384(3) 0.0490(2) 0.19239(19) 0.0244(4) Uani d . 1
C C24 0.9901(3) -0.05349(19) 0.1266(2) 0.0269(5) Uani d . 1
H H24 1.0166 -0.1336 0.1039 0.032 Uiso calc R 1
C C25 0.8037(3) -0.0341(2) 0.0958(2) 0.0276(5) Uani d . 1
H H25 0.7035 -0.1012 0.0513 0.033 Uiso calc R 1
C C26 0.7663(3) 0.08437(19) 0.13102(19) 0.0249(5) Uani d . 1
H H26 0.6399 0.0959 0.1105 0.030 Uiso calc R 1
N N22 1.3262(3) 0.0353(2) 0.2280(2) 0.0361(5) Uani d . 1
O O1M 0.7753(2) 0.53724(14) 0.35736(13) 0.0205(3) Uani d . 1
C C1M 0.6415(3) 0.5548(2) 0.4250(2) 0.0319(5) Uani d . 1
H H1A 0.5157 0.5126 0.3716 0.048 Uiso calc R 1
H H1B 0.6414 0.6425 0.4550 0.048 Uiso calc R 1
H H1C 0.6775 0.5212 0.4938 0.048 Uiso calc R 1
H H1M 0.873(4) 0.574(3) 0.398(2) 0.035(8) Uiso d . 1
H H22A 1.407(4) 0.100(3) 0.253(3) 0.047(8) Uiso d . 1
H H12A 0.130(4) 0.419(3) 0.043(3) 0.062(9) Uiso d . 1
H H22B 1.354(4) -0.034(3) 0.196(3) 0.052(9) Uiso d . 1
H H12B 0.073(5) 0.413(3) -0.110(3) 0.070(10) Uiso d . 1

loop_
_atom_site_aniso_label
_atom_site_aniso_U_11
_atom_site_aniso_U_22
_atom_site_aniso_U_33
_atom_site_aniso_U_12
_atom_site_aniso_U_13
_atom_site_aniso_U_23
Co1 0.01630(15) 0.01797(15) 0.01848(15) 0.00144(10) 0.00128(11) 0.00639(11)
Cl1 0.0187(2) 0.0230(3) 0.0240(3) 0.00067(19) 0.00496(19) 0.0076(2)
O1 0.0185(7) 0.0219(7) 0.0224(7) 0.0008(6) 0.0027(6) 0.0076(6)
O2 0.0211(7) 0.0243(8) 0.0274(8) 0.0018(6) 0.0033(6) 0.0115(6)
C1 0.0226(10) 0.0168(10) 0.0234(10) 0.0056(8) 0.0064(9) 0.0056(8)
C2 0.0294(11) 0.0256(11) 0.0269(11) 0.0049(9) 0.0110(9) 0.0110(9)
C3 0.0449(14) 0.0323(13) 0.0280(12) 0.0072(11) 0.0074(11) 0.0149(10)
C4 0.0442(14) 0.0290(12) 0.0342(13) 0.0107(11) 0.0091(11) 0.0167(10)
N11 0.0206(9) 0.0183(8) 0.0236(9) 0.0011(7) 0.0013(7) 0.0069(7)
C12 0.0225(11) 0.0176(10) 0.0271(11) 0.0009(8) 0.0004(9) 0.0064(8)
C13 0.0203(11) 0.0152(10) 0.0394(13) -0.0030(8) -0.0049(9) 0.0101(9)
C14 0.0394(14) 0.0256(12) 0.0244(11) -0.0042(10) -0.0035(10) 0.0107(9)
C15 0.0389(13) 0.0297(12) 0.0243(11) -0.0027(10) 0.0040(10) 0.0085(9)
C16 0.0292(11) 0.0245(11) 0.0241(11) -0.0009(9) 0.0040(9) 0.0067(9)
N12 0.0293(11) 0.0340(11) 0.0355(12) 0.0056(9) 0.0020(9) 0.0109(9)
N21 0.0200(9) 0.0183(8) 0.0205(8) 0.0010(7) 0.0030(7) 0.0052(7)
C22 0.0225(11) 0.0190(10) 0.0237(10) -0.0005(8) 0.0030(8) 0.0056(8)
C23 0.0243(11) 0.0242(11) 0.0246(11) 0.0030(9) 0.0073(9) 0.0080(9)
C24 0.0329(12) 0.0168(10) 0.0284(11) 0.0022(9) 0.0084(10) 0.0042(9)
C25 0.0258(11) 0.0224(11) 0.0277(11) -0.0035(9) 0.0019(9) 0.0054(9)
C26 0.0216(10) 0.0230(11) 0.0247(11) -0.0003(8) 0.0017(9) 0.0055(9)
N22 0.0245(11) 0.0251(11) 0.0522(14) 0.0050(9) 0.0060(10) 0.0062(10)
O1M 0.0173(7) 0.0218(7) 0.0205(7) 0.0029(6) 0.0031(6) 0.0060(6)
C1M 0.0214(11) 0.0380(13) 0.0333(12) 0.0055(10) 0.0088(10) 0.0047(10)

loop_
_atom_type_symbol
_atom_type_description
_atom_type_scat_dispersion_real
_atom_type_scat_dispersion_imag
_atom_type_scat_source
C C 0.0033 0.0016 'International Tables Vol C Tables 4.2.6.8 and 6.1.1.4'
H H 0.0000 0.0000 'International Tables Vol C Tables 4.2.6.8 and 6.1.1.4'
N N 0.0061 0.0033 'International Tables Vol C Tables 4.2.6.8 and 6.1.1.4'
O O 0.0106 0.0060 'International Tables Vol C Tables 4.2.6.8 and 6.1.1.4'
Co Co 0.3494 0.9721 'International Tables Vol C Tables 4.2.6.8 and 6.1.1.4'
Cl Cl 0.1484 0.1585 'International Tables Vol C Tables 4.2.6.8 and 6.1.1.4'

loop_
_geom_angle_atom_site_label_1
_geom_angle_atom_site_label_2
_geom_angle_atom_site_label_3
_geom_angle_site_symmetry_1
_geom_angle_site_symmetry_3
_geom_angle
_geom_angle_publ_flag
N11 Co1 O1M . . 95.08(6) no
N11 Co1 N21 . . 90.75(6) no
O1M Co1 N21 . . 174.16(6) no
N11 Co1 O1 . . 154.37(6) no
O1M Co1 O1 . . 88.17(5) no
N21 Co1 O1 . . 86.44(6) no
N11 Co1 O2 . . 94.26(6) no
O1M Co1 O2 . . 90.97(6) no
N21 Co1 O2 . . 88.29(6) no
O1 Co1 O2 . . 60.21(5) no
N11 Co1 Cl1 . . 99.58(5) no
O1M Co1 Cl1 . . 85.16(4) no
N21 Co1 Cl1 . . 94.17(5) no
O1 Co1 Cl1 . . 106.03(4) no
O2 Co1 Cl1 . . 165.89(4) no
C1 O1 Co1 . . 90.65(11) no
C1 O2 Co1 . . 89.72(12) no
O2 C1 O1 . . 119.22(18) no
O2 C1 C2 . . 120.82(18) no
O1 C1 C2 . . 119.96(18) no
C1 C2 C3 . . 113.29(18) no
C1 C2 H2A . . 108.9 no
C3 C2 H2A . . 108.9 no
C1 C2 H2B . . 108.9 no
C3 C2 H2B . . 108.9 no
H2A C2 H2B . . 107.7 no
C4 C3 C2 . . 114.22(19) no
C4 C3 H3A . . 108.7 no
C2 C3 H3A . . 108.7 no
C4 C3 H3B . . 108.7 no
C2 C3 H3B . . 108.7 no
H3A C3 H3B . . 107.6 no
C3 C4 C4 . 2_756 114.8(2) no
C3 C4 H4A . . 108.6 no
C4 C4 H4A 2_756 . 108.6 no
C3 C4 H4B . . 108.6 no
C4 C4 H4B 2_756 . 108.6 no
H4A C4 H4B . . 107.5 no
C12 N11 C16 . . 118.68(18) no
C12 N11 Co1 . . 122.06(14) no
C16 N11 Co1 . . 119.15(14) no
N11 C12 C13 . . 122.3(2) no
N11 C12 H12 . . 118.9 no
C13 C12 H12 . . 118.9 no
N12 C13 C14 . . 121.7(2) no
N12 C13 C12 . . 120.5(2) no
C14 C13 C12 . . 117.7(2) no
C15 C14 C13 . . 119.9(2) no
C15 C14 H14 . . 120.1 no
C13 C14 H14 . . 120.1 no
C14 C15 C16 . . 119.2(2) no
C14 C15 H15 . . 120.4 no
C16 C15 H15 . . 120.4 no
N11 C16 C15 . . 122.2(2) no
N11 C16 H16 . . 118.9 no
C15 C16 H16 . . 118.9 no
C13 N12 H12A . . 110.8(18) no
C13 N12 H12B . . 115.0(18) no
H12A N12 H12B . . 116(3) no
C22 N21 C26 . . 118.41(18) no
C22 N21 Co1 . . 122.13(13) no
C26 N21 Co1 . . 118.80(14) no
N21 C22 C23 . . 123.50(19) no
N21 C22 H22 . . 118.2 no
C23 C22 H22 . . 118.2 no
N22 C23 C22 . . 121.1(2) no
N22 C23 C24 . . 121.7(2) no
C22 C23 C24 . . 117.09(19) no
C25 C24 C23 . . 119.0(2) no
C25 C24 H24 . . 120.5 no
C23 C24 H24 . . 120.5 no
C26 C25 C24 . . 119.9(2) no
C26 C25 H25 . . 120.0 no
C24 C25 H25 . . 120.0 no
N21 C26 C25 . . 122.0(2) no
N21 C26 H26 . . 119.0 no
C25 C26 H26 . . 119.0 no
C23 N22 H22A . . 116(2) no
C23 N22 H22B . . 118(2) no
H22A N22 H22B . . 120(3) no
C1M O1M Co1 . . 125.62(13) no
C1M O1M H1M . . 110(2) no
Co1 O1M H1M . . 104(2) no
O1M C1M H1A . . 109.5 no
O1M C1M H1B . . 109.5 no
H1A C1M H1B . . 109.5 no
O1M C1M H1C . . 109.5 no
H1A C1M H1C . . 109.5 no
H1B C1M H1C . . 109.5 no

loop_
_geom_bond_atom_site_label_1
_geom_bond_atom_site_label_2
_geom_bond_site_symmetry_2
_geom_bond_distance
_geom_bond_publ_flag
Co1 N11 . 2.1070(16) yes
Co1 O1M . 2.1466(15) yes
Co1 N21 . 2.1470(17) yes
Co1 O1 . 2.1662(13) yes
Co1 O2 . 2.1887(14) yes
Co1 Cl1 . 2.3793(5) yes
O1 C1 . 1.268(2) no
O2 C1 . 1.264(2) no
C1 C2 . 1.508(3) no
C2 C3 . 1.529(3) no
C2 H2A . 0.9700 no
C2 H2B . 0.9700 no
C3 C4 . 1.510(3) no
C3 H3A . 0.9700 no
C3 H3B . 0.9700 no
C4 C4 2_756 1.516(5) no
C4 H4A . 0.9700 no
C4 H4B . 0.9700 no
N11 C12 . 1.334(3) no
N11 C16 . 1.348(3) no
C12 C13 . 1.411(3) no
C12 H12 . 0.9300 no
C13 N12 . 1.371(3) no
C13 C14 . 1.390(3) no
C14 C15 . 1.365(3) no
C14 H14 . 0.9300 no
C15 C16 . 1.386(3) no
C15 H15 . 0.9300 no
C16 H16 . 0.9300 no
N12 H12A . 0.98(3) no
N12 H12B . 1.04(3) no
N21 C22 . 1.334(3) no
N21 C26 . 1.341(3) no
C22 C23 . 1.396(3) no
C22 H22 . 0.9300 no
C23 N22 . 1.371(3) no
C23 C24 . 1.397(3) no
C24 C25 . 1.380(3) no
C24 H24 . 0.9300 no
C25 C26 . 1.372(3) no
C25 H25 . 0.9300 no
C26 H26 . 0.9300 no
N22 H22A . 0.83(3) no
N22 H22B . 0.85(3) no
O1M C1M . 1.430(3) no
O1M H1M . 0.75(3) no
C1M H1A . 0.9600 no
C1M H1B . 0.9600 no
C1M H1C . 0.9600 no

loop_
_geom_hbond_atom_site_label_D
_geom_hbond_atom_site_label_H
_geom_hbond_atom_site_label_A
_geom_hbond_site_symmetry_A
_geom_hbond_distance_DH
_geom_hbond_distance_HA
_geom_hbond_distance_DA
_geom_hbond_angle_DHA
O1M H1M O1 2_766 0.75(3) 1.98(3) 2.683(2) 156(3)
N22 H22A O2 1_655 0.83(3) 2.13(3) 2.952(3) 175(3)
N12 H12A Cl1 1_455 0.98(3) 2.41(3) 3.375(2) 169(3)
N12 H12B Cl1 2_665 1.04(3) 2.40(3) 3.430(2) 169(3)
